data_4326225
loop_
_publ_author_name
'Albert Escuer'
'Jordi Esteban'
'Olivier Roubeau'

_publ_section_title
;
 Ni5, Ni8, and Ni10 Clusters with 2,6-Diacetylpyridine-dioxime as a Ligand
;
_journal_name_full 'Inorganic Chemistry'
_journal_page_first 8893
_journal_page_last 8901
_journal_paper_doi 10.1021/ic200895q
_journal_volume 50
_journal_year 2011
_chemical_formula_moiety 'C78 H79 N30 Ni10 O18, N O3, 3(C H4 O)'
_chemical_formula_sum 'C81 H91 N31 Ni10 O24'
_chemical_formula_weight 2469.95
_chemical_name_systematic
; 
 ? 
;
_space_group_IT_number 15
_symmetry_cell_setting monoclinic
_symmetry_space_group_name_Hall '-C 2yc'
_symmetry_space_group_name_H-M 'C 1 2/c 1'
_atom_sites_solution_hydrogens geom
_atom_sites_solution_primary direct
_atom_sites_solution_secondary difmap
_audit_creation_method SHELXL-97
_cell_angle_alpha 90.00
_cell_angle_beta 108.18(3)
_cell_angle_gamma 90.00
_cell_formula_units_Z 4
_cell_length_a 15.335(3)
_cell_length_b 33.125(7)
_cell_length_c 21.821(4)
_cell_measurement_reflns_used 3143
_cell_measurement_temperature 100(2)
_cell_measurement_theta_max 19.06
_cell_measurement_theta_min 2.46
_cell_volume 10531(4)
_computing_cell_refinement 'BRUKER APEX2'
_computing_data_collection 'BRUKER APEX2'
_computing_data_reduction 'BRUKER APEX2'
_computing_structure_refinement 'SHELXL-97 (Sheldrick, 1997)'
_computing_structure_solution 'SHELXS-97 (Sheldrick, 1990)'
_diffrn_ambient_temperature 100(2)
_diffrn_measured_fraction_theta_full 1.000
_diffrn_measured_fraction_theta_max 1.000
_diffrn_measurement_device_type 'Bruker X8 KappaAPEXII'
_diffrn_measurement_method 'omega and phi scans'
_diffrn_radiation_monochromator graphite
_diffrn_radiation_source 'fine-focus sealed tube'
_diffrn_radiation_type MoK\a
_diffrn_radiation_wavelength 0.71073
_diffrn_reflns_av_R_equivalents 0.1025
_diffrn_reflns_av_sigmaI/netI 0.0751
_diffrn_reflns_limit_h_max 14
_diffrn_reflns_limit_h_min -15
_diffrn_reflns_limit_k_max 33
_diffrn_reflns_limit_k_min -33
_diffrn_reflns_limit_l_max 21
_diffrn_reflns_limit_l_min -21
_diffrn_reflns_number 40878
_diffrn_reflns_theta_full 20.80
_diffrn_reflns_theta_max 20.81
_diffrn_reflns_theta_min 1.23
_exptl_absorpt_coefficient_mu 1.826
_exptl_absorpt_correction_T_max 0.88
_exptl_absorpt_correction_T_min 0.65
_exptl_absorpt_correction_type multi-scan
_exptl_absorpt_process_details sadabs
_exptl_crystal_colour red
_exptl_crystal_density_diffrn 1.558
_exptl_crystal_description plate
_exptl_crystal_F_000 5064
_exptl_crystal_size_max 0.25
_exptl_crystal_size_mid 0.25
_exptl_crystal_size_min 0.07
_platon_squeeze_details ' ?'
_refine_diff_density_max 1.011
_refine_diff_density_min -0.474
_refine_diff_density_rms 0.096
_refine_ls_extinction_method none
_refine_ls_goodness_of_fit_ref 1.042
_refine_ls_hydrogen_treatment mixed
_refine_ls_matrix_type full
_refine_ls_number_parameters 679
_refine_ls_number_reflns 5523
_refine_ls_number_restraints 53
_refine_ls_restrained_S_all 1.054
_refine_ls_R_factor_all 0.0900
_refine_ls_R_factor_gt 0.0562
_refine_ls_shift/su_max 0.001
_refine_ls_shift/su_mean 0.000
_refine_ls_structure_factor_coef Fsqd
_refine_ls_weighting_details 'calc w=1/[\s^2^(Fo^2^)+(0.0902P)^2^+0.0000P] where P=(Fo^2^+2Fc^2^)/3'
_refine_ls_weighting_scheme calc
_refine_ls_wR_factor_gt 0.1444
_refine_ls_wR_factor_ref 0.1576
_reflns_number_gt 3730
_reflns_number_total 5523
_reflns_threshold_expression >2sigma(I)
_cod_data_source_file ic200895q_si_005_3.cif
_cod_data_source_block je374
_cod_database_code 4326225

loop_
_symmetry_equiv_pos_as_xyz
'x, y, z'
'-x, y, -z+1/2'
'x+1/2, y+1/2, z'
'-x+1/2, y+1/2, -z+1/2'
'-x, -y, -z'
'x, -y, z-1/2'
'-x+1/2, -y+1/2, -z'
'x+1/2, -y+1/2, z-1/2'

loop_
_atom_site_label
_atom_site_type_symbol
_atom_site_fract_x
_atom_site_fract_y
_atom_site_fract_z
_atom_site_U_iso_or_equiv
_atom_site_adp_type
_atom_site_occupancy
_atom_site_symmetry_multiplicity
_atom_site_calc_flag
_atom_site_refinement_flags
Ni1 Ni 0.5000 0.46763(5) 0.2500 0.0376(5) Uani 1 2 d S
Ni2 Ni 0.50731(9) 0.52966(4) 0.37528(5) 0.0345(4) Uani 1 1 d .
Ni3 Ni 0.60118(8) 0.60455(4) 0.30086(5) 0.0312(4) Uani 1 1 d .
Ni4 Ni 0.49410(9) 0.70149(4) 0.32224(5) 0.0338(4) Uani 1 1 d .
Ni5 Ni 0.66349(9) 0.77679(4) 0.34896(6) 0.0396(4) Uani 1 1 d .
Ni6 Ni 0.5000 0.83616(5) 0.2500 0.0430(6) Uani 1 2 d S
O1 O 0.4037(4) 0.46712(19) 0.2958(3) 0.0413(18) Uani 1 1 d .
O2 O 0.6388(4) 0.59754(19) 0.4003(3) 0.0370(17) Uani 1 1 d .
O3 O 0.5633(4) 0.51349(18) 0.3157(3) 0.0338(17) Uani 1 1 d .
O4 O 0.5897(4) 0.70021(18) 0.2758(3) 0.0310(16) Uani 1 1 d .
O5 O 0.4673(4) 0.60657(18) 0.2992(3) 0.0323(17) Uani 1 1 d .
O6 O 0.5419(4) 0.79206(18) 0.3201(3) 0.0393(18) Uani 1 1 d .
O7 O 0.6004(4) 0.7072(2) 0.4075(3) 0.0368(17) Uani 1 1 d .
O8 O 0.6319(5) 0.8387(2) 0.2541(3) 0.0413(18) Uani 1 1 d .
O9 O 0.5160(6) 0.8821(2) 0.3171(3) 0.050(2) Uani 1 1 d D
H9 H 0.481(13) 0.904(4) 0.302(10) 0.075 Uiso 0.50 1 d PD
N1 N 0.4550(6) 0.5357(2) 0.4392(3) 0.033(2) Uani 1 1 d .
N2 N 0.4168(5) 0.4890(2) 0.3475(4) 0.033(2) Uani 1 1 d .
N3 N 0.5779(6) 0.5754(2) 0.4178(3) 0.036(2) Uani 1 1 d .
N4 N 0.7311(5) 0.5992(3) 0.3017(3) 0.035(2) Uani 1 1 d .
N5 N 0.6231(6) 0.5417(2) 0.3043(3) 0.032(2) Uani 1 1 d .
N6 N 0.6459(6) 0.6665(2) 0.2930(3) 0.034(2) Uani 1 1 d .
N7 N 0.5691(6) 0.4226(3) 0.3095(4) 0.044(2) Uani 1 1 d .
N8 N 0.5953(9) 0.3590(3) 0.3625(5) 0.077(3) Uani 1 1 d D
N9 N 0.7403(10) 0.3403(4) 0.4475(7) 0.113(4) Uani 1 1 d U
N10 N 0.3996(5) 0.7065(3) 0.3679(3) 0.034(2) Uani 1 1 d .
N11 N 0.4493(5) 0.6402(2) 0.3319(3) 0.030(2) Uani 1 1 d .
N12 N 0.4836(6) 0.7638(2) 0.3338(4) 0.041(2) Uani 1 1 d .
N13 N 0.7857(6) 0.7733(3) 0.3813(4) 0.039(2) Uani 1 1 d .
N14 N 0.6685(6) 0.7299(2) 0.4028(4) 0.034(2) Uani 1 1 d .
N15 N 0.6916(7) 0.8184(2) 0.3000(4) 0.039(2) Uani 1 1 d .
C1 C 0.3847(7) 0.5110(3) 0.4371(4) 0.035(3) Uani 1 1 d .
C2 C 0.3443(7) 0.5141(3) 0.4857(5) 0.040(3) Uani 1 1 d .
H2A H 0.2955 0.4966 0.4865 0.048 Uiso 1 1 calc R
C3 C 0.3761(7) 0.5429(3) 0.5324(5) 0.040(3) Uani 1 1 d .
H3A H 0.3493 0.5450 0.5661 0.048 Uiso 1 1 calc R
C4 C 0.4457(7) 0.5686(3) 0.5316(4) 0.042(3) Uani 1 1 d .
H4A H 0.4658 0.5889 0.5637 0.050 Uiso 1 1 calc R
C5 C 0.4869(8) 0.5647(3) 0.4830(4) 0.042(3) Uani 1 1 d .
C6 C 0.3640(7) 0.4842(3) 0.3828(5) 0.033(3) Uani 1 1 d .
C7 C 0.2891(7) 0.4541(3) 0.3668(5) 0.047(3) Uani 1 1 d .
H7A H 0.3132 0.4278 0.3592 0.070 Uiso 1 1 calc R
H7B H 0.2406 0.4626 0.3279 0.070 Uiso 1 1 calc R
H7C H 0.2638 0.4519 0.4027 0.070 Uiso 1 1 calc R
C8 C 0.5588(6) 0.5881(3) 0.4689(4) 0.031(3) Uani 1 1 d .
C9 C 0.5999(7) 0.6242(3) 0.5068(4) 0.041(3) Uani 1 1 d .
H9A H 0.5908 0.6477 0.4781 0.062 Uiso 1 1 calc R
H9B H 0.6658 0.6198 0.5274 0.062 Uiso 1 1 calc R
H9C H 0.5704 0.6292 0.5400 0.062 Uiso 1 1 calc R
C10 C 0.7667(7) 0.5624(3) 0.3055(4) 0.037(3) Uani 1 1 d .
C11 C 0.8545(8) 0.5572(4) 0.3038(5) 0.053(3) Uani 1 1 d .
H11A H 0.8791 0.5308 0.3052 0.064 Uiso 1 1 calc R
C12 C 0.9066(8) 0.5900(4) 0.3003(5) 0.055(3) Uani 1 1 d .
H12A H 0.9677 0.5867 0.2992 0.065 Uiso 1 1 calc R
C13 C 0.8686(8) 0.6285(3) 0.2983(5) 0.046(3) Uani 1 1 d .
H13A H 0.9041 0.6519 0.2976 0.056 Uiso 1 1 calc R
C14 C 0.7798(7) 0.6319(3) 0.2973(4) 0.035(3) Uani 1 1 d .
C15 C 0.7065(8) 0.5299(3) 0.3123(4) 0.034(3) Uani 1 1 d .
C16 C 0.7437(7) 0.4883(3) 0.3311(5) 0.046(3) Uani 1 1 d .
H16A H 0.6943 0.4706 0.3349 0.069 Uiso 1 1 calc R
H16B H 0.7926 0.4894 0.3726 0.069 Uiso 1 1 calc R
H16C H 0.7684 0.4775 0.2980 0.069 Uiso 1 1 calc R
C17 C 0.7269(7) 0.6694(3) 0.2880(4) 0.027(2) Uani 1 1 d .
C18 C 0.7648(7) 0.7068(3) 0.2698(4) 0.040(3) Uani 1 1 d .
H18A H 0.7207 0.7288 0.2656 0.060 Uiso 1 1 calc R
H18B H 0.7764 0.7027 0.2286 0.060 Uiso 1 1 calc R
H18C H 0.8224 0.7136 0.3032 0.060 Uiso 1 1 calc R
C19 C 0.5880(8) 0.3934(4) 0.3356(5) 0.046(3) Uani 1 1 d D
C20 C 0.6662(13) 0.3486(5) 0.4006(9) 0.091(4) Uani 1 1 d DU
C21 C 0.3594(7) 0.6731(3) 0.3816(4) 0.032(3) Uani 1 1 d .
C22 C 0.2970(7) 0.6769(3) 0.4166(5) 0.046(3) Uani 1 1 d .
H22A H 0.2696 0.6535 0.4279 0.055 Uiso 1 1 calc R
C23 C 0.2756(8) 0.7145(3) 0.4344(5) 0.056(3) Uani 1 1 d .
H23A H 0.2324 0.7174 0.4573 0.067 Uiso 1 1 calc R
C24 C 0.3177(8) 0.7482(3) 0.4187(5) 0.051(3) Uani 1 1 d .
H24A H 0.3035 0.7744 0.4305 0.061 Uiso 1 1 calc R
C25 C 0.3809(7) 0.7432(3) 0.3854(4) 0.036(3) Uani 1 1 d .
C26 C 0.3838(7) 0.6366(3) 0.3558(4) 0.029(2) Uani 1 1 d U
C27 C 0.3244(6) 0.5999(3) 0.3519(4) 0.035(3) Uani 1 1 d .
H27A H 0.3476 0.5777 0.3317 0.052 Uiso 1 1 calc R
H27B H 0.2612 0.6062 0.3261 0.052 Uiso 1 1 calc R
H27C H 0.3258 0.5919 0.3955 0.052 Uiso 1 1 calc R
C28 C 0.4335(7) 0.7762(3) 0.3677(4) 0.035(3) Uani 1 1 d .
C29 C 0.4326(7) 0.8178(3) 0.3929(5) 0.045(3) Uani 1 1 d .
H29A H 0.4939 0.8298 0.4023 0.067 Uiso 1 1 calc R
H29B H 0.4154 0.8169 0.4325 0.067 Uiso 1 1 calc R
H29C H 0.3881 0.8342 0.3606 0.067 Uiso 1 1 calc R
C30 C 0.8221(8) 0.7446(4) 0.4263(5) 0.045(3) Uani 1 1 d .
C31 C 0.9147(9) 0.7421(4) 0.4527(5) 0.057(3) Uani 1 1 d .
H31A H 0.9410 0.7223 0.4846 0.068 Uiso 1 1 calc R
C32 C 0.9712(8) 0.7687(4) 0.4329(6) 0.063(3) Uani 1 1 d .
H32A H 1.0360 0.7671 0.4514 0.075 Uiso 1 1 calc R
C33 C 0.9328(9) 0.7976(3) 0.3861(5) 0.050(3) Uani 1 1 d .
H33A H 0.9703 0.8158 0.3719 0.060 Uiso 1 1 calc R
C34 C 0.8382(9) 0.7991(3) 0.3608(5) 0.047(3) Uani 1 1 d .
C35 C 0.7510(8) 0.7190(3) 0.4363(5) 0.038(3) Uani 1 1 d .
C36 C 0.7717(7) 0.6810(3) 0.4760(4) 0.041(3) Uani 1 1 d .
H36A H 0.7392 0.6582 0.4501 0.061 Uiso 1 1 calc R
H36B H 0.7516 0.6842 0.5141 0.061 Uiso 1 1 calc R
H36C H 0.8380 0.6759 0.4896 0.061 Uiso 1 1 calc R
C37 C 0.7802(8) 0.8255(3) 0.3111(5) 0.039(3) Uani 1 1 d .
C38 C 0.8186(8) 0.8558(3) 0.2749(5) 0.057(3) Uani 1 1 d .
H38A H 0.7681 0.8701 0.2436 0.085 Uiso 1 1 calc R
H38B H 0.8557 0.8418 0.2521 0.085 Uiso 1 1 calc R
H38C H 0.8571 0.8752 0.3054 0.085 Uiso 1 1 calc R
C39 C 0.6028(8) 0.8915(3) 0.3622(6) 0.065(4) Uani 1 1 d .
H39A H 0.5961 0.9140 0.3895 0.098 Uiso 1 1 calc R
H39B H 0.6457 0.8990 0.3390 0.098 Uiso 1 1 calc R
H39C H 0.6264 0.8678 0.3892 0.098 Uiso 1 1 calc R
N16 N 0.5000 0.9730(6) 0.2500 0.107(6) Uani 1 2 d S
O10 O 0.4446(6) 0.9535(3) 0.2739(4) 0.083(3) Uani 1 1 d .
O11 O 0.5000 1.0096(6) 0.2500 0.145(6) Uani 1 2 d SU
O1S O 0.4279(9) 0.8339(5) 0.5693(7) 0.187(6) Uani 1 1 d U
C1S C 0.4102(12) 0.8528(6) 0.6390(10) 0.154(7) Uani 1 1 d U
O2S O 0.3725(17) 0.9467(7) 0.4671(10) 0.140(8) Uani 0.50 1 d PU
C2S C 0.392(2) 0.9158(9) 0.4279(16) 0.119(8) Uani 0.50 1 d PU

loop_
_atom_site_aniso_label
_atom_site_aniso_U_11
_atom_site_aniso_U_22
_atom_site_aniso_U_33
_atom_site_aniso_U_23
_atom_site_aniso_U_13
_atom_site_aniso_U_12
Ni1 0.0599(14) 0.0364(12) 0.0251(10) 0.000 0.0256(10) 0.000
Ni2 0.0490(9) 0.0388(8) 0.0222(7) -0.0009(6) 0.0206(7) 0.0007(7)
Ni3 0.0392(9) 0.0382(8) 0.0216(7) -0.0020(6) 0.0175(6) 0.0002(6)
Ni4 0.0456(9) 0.0375(8) 0.0254(7) -0.0001(6) 0.0213(7) 0.0010(7)
Ni5 0.0482(9) 0.0435(9) 0.0316(8) -0.0028(7) 0.0191(7) -0.0033(7)
Ni6 0.0595(15) 0.0402(13) 0.0365(11) 0.000 0.0253(11) 0.000
O1 0.061(5) 0.039(4) 0.035(4) -0.005(4) 0.031(4) -0.011(4)
O2 0.053(5) 0.044(4) 0.023(4) 0.000(3) 0.025(4) -0.002(4)
O3 0.047(5) 0.036(4) 0.026(4) -0.004(3) 0.023(4) -0.003(4)
O4 0.042(4) 0.032(4) 0.022(4) -0.003(3) 0.016(3) 0.006(4)
O5 0.038(4) 0.040(4) 0.024(4) 0.008(3) 0.018(3) -0.004(3)
O6 0.046(5) 0.032(4) 0.043(4) -0.002(3) 0.018(4) 0.001(4)
O7 0.039(4) 0.050(5) 0.026(4) -0.002(3) 0.016(3) -0.005(4)
O8 0.046(5) 0.046(5) 0.037(4) -0.004(4) 0.019(4) -0.004(4)
O9 0.073(6) 0.047(5) 0.036(5) -0.010(4) 0.024(5) -0.014(4)
N1 0.044(6) 0.038(6) 0.024(5) 0.007(4) 0.023(4) 0.007(5)
N2 0.048(6) 0.036(5) 0.024(5) 0.005(4) 0.022(5) 0.002(4)
N3 0.046(6) 0.054(6) 0.013(5) 0.009(4) 0.016(4) 0.013(5)
N4 0.038(6) 0.041(6) 0.026(5) -0.003(4) 0.011(4) 0.003(5)
N5 0.049(6) 0.038(5) 0.014(4) -0.003(4) 0.017(4) -0.012(5)
N6 0.052(6) 0.038(6) 0.021(5) -0.004(4) 0.021(4) -0.006(5)
N7 0.073(7) 0.035(6) 0.027(5) 0.000(5) 0.020(5) 0.002(5)
N8 0.100(10) 0.065(9) 0.066(8) -0.006(7) 0.025(8) 0.003(7)
N9 0.116(7) 0.120(8) 0.114(7) 0.009(6) 0.055(6) 0.020(6)
N10 0.043(6) 0.035(6) 0.032(5) -0.002(4) 0.022(4) 0.011(5)
N11 0.049(6) 0.028(5) 0.020(4) -0.009(4) 0.021(4) 0.002(4)
N12 0.054(6) 0.045(6) 0.031(5) 0.000(4) 0.025(5) -0.006(5)
N13 0.051(6) 0.040(6) 0.029(5) -0.007(5) 0.016(5) -0.006(5)
N14 0.039(6) 0.038(5) 0.025(5) -0.008(4) 0.011(5) -0.002(5)
N15 0.048(7) 0.038(6) 0.039(6) -0.012(5) 0.027(5) -0.007(5)
C1 0.039(7) 0.049(7) 0.025(6) -0.004(5) 0.022(6) -0.005(6)
C2 0.050(8) 0.034(7) 0.039(7) 0.005(6) 0.017(6) 0.005(6)
C3 0.052(8) 0.044(7) 0.033(6) 0.004(6) 0.025(6) 0.001(6)
C4 0.066(8) 0.035(7) 0.026(6) -0.004(5) 0.019(6) 0.001(6)
C5 0.077(9) 0.037(7) 0.013(5) -0.007(5) 0.017(6) 0.009(6)
C6 0.036(7) 0.033(7) 0.034(6) -0.003(5) 0.019(6) -0.008(5)
C7 0.063(8) 0.054(8) 0.032(6) -0.004(5) 0.028(6) -0.003(6)
C8 0.039(7) 0.031(6) 0.024(6) 0.006(5) 0.009(5) -0.006(5)
C9 0.044(7) 0.049(7) 0.032(6) 0.001(6) 0.016(6) -0.001(6)
C10 0.030(7) 0.054(9) 0.032(6) -0.003(5) 0.016(5) 0.004(6)
C11 0.063(9) 0.054(9) 0.046(7) -0.002(6) 0.023(7) -0.006(7)
C12 0.037(7) 0.067(10) 0.064(8) 0.004(7) 0.022(6) 0.010(7)
C13 0.051(9) 0.040(8) 0.055(7) -0.003(6) 0.027(7) -0.011(6)
C14 0.034(8) 0.054(8) 0.018(5) -0.009(5) 0.009(5) -0.007(7)
C15 0.038(7) 0.040(7) 0.037(6) -0.003(5) 0.029(6) 0.000(6)
C16 0.054(8) 0.063(8) 0.026(6) 0.002(6) 0.019(6) 0.007(6)
C17 0.031(7) 0.032(7) 0.024(6) -0.002(5) 0.018(5) -0.003(5)
C18 0.049(7) 0.051(8) 0.023(6) -0.005(5) 0.015(5) 0.003(6)
C19 0.091(10) 0.027(8) 0.033(7) 0.006(6) 0.039(7) -0.001(7)
C20 0.099(8) 0.106(8) 0.094(8) 0.006(7) 0.068(6) 0.007(7)
C21 0.047(7) 0.035(7) 0.020(5) 0.003(5) 0.018(5) 0.001(6)
C22 0.051(8) 0.053(8) 0.040(7) 0.006(6) 0.023(6) 0.003(6)
C23 0.077(9) 0.042(8) 0.065(8) 0.001(6) 0.046(7) 0.004(7)
C24 0.085(9) 0.033(7) 0.046(7) 0.000(6) 0.036(7) 0.013(6)
C25 0.043(7) 0.049(8) 0.023(6) 0.001(5) 0.022(6) 0.002(6)
C26 0.036(6) 0.041(6) 0.020(5) 0.003(4) 0.022(5) 0.005(5)
C27 0.042(7) 0.043(7) 0.023(5) -0.002(5) 0.016(5) 0.000(5)
C28 0.055(7) 0.039(7) 0.019(5) -0.005(5) 0.022(6) -0.001(6)
C29 0.069(8) 0.030(7) 0.044(7) 0.002(5) 0.032(6) 0.007(6)
C30 0.043(9) 0.069(9) 0.021(6) -0.025(6) 0.009(6) -0.005(7)
C31 0.064(10) 0.059(9) 0.044(7) -0.003(6) 0.011(8) -0.009(7)
C32 0.052(9) 0.058(9) 0.066(9) -0.019(8) 0.002(8) 0.001(8)
C33 0.057(9) 0.045(8) 0.048(8) -0.025(7) 0.017(7) -0.016(7)
C34 0.054(9) 0.051(8) 0.037(7) -0.020(6) 0.017(7) -0.010(7)
C35 0.036(8) 0.057(8) 0.022(6) -0.018(6) 0.012(6) -0.009(6)
C36 0.045(7) 0.046(7) 0.027(6) 0.000(5) 0.006(5) 0.002(6)
C37 0.041(8) 0.045(7) 0.033(7) -0.025(6) 0.015(6) -0.018(6)
C38 0.083(9) 0.049(8) 0.052(7) -0.002(6) 0.039(7) -0.017(7)
C39 0.080(10) 0.054(9) 0.069(9) -0.015(7) 0.033(9) -0.009(7)
N16 0.132(18) 0.065(14) 0.141(17) 0.000 0.068(15) 0.000
O10 0.092(7) 0.079(7) 0.102(7) 0.000(5) 0.067(6) -0.001(5)
O11 0.163(10) 0.123(10) 0.180(10) 0.000 0.096(8) 0.000
O1S 0.149(9) 0.213(10) 0.209(9) -0.025(8) 0.071(8) 0.012(7)
C1S 0.112(10) 0.168(11) 0.172(10) -0.020(8) 0.030(8) -0.018(8)
O2S 0.181(19) 0.136(17) 0.100(15) 0.011(12) 0.037(14) 0.082(15)
C2S 0.16(2) 0.091(19) 0.107(18) 0.029(13) 0.050(16) 0.063(16)

loop_
_atom_type_symbol
_atom_type_description
_atom_type_scat_dispersion_real
_atom_type_scat_dispersion_imag
_atom_type_scat_source
C C 0.0033 0.0016 'International Tables Vol C Tables 4.2.6.8 and 6.1.1.4'
H H 0.0000 0.0000 'International Tables Vol C Tables 4.2.6.8 and 6.1.1.4'
N N 0.0061 0.0033 'International Tables Vol C Tables 4.2.6.8 and 6.1.1.4'
O O 0.0106 0.0060 'International Tables Vol C Tables 4.2.6.8 and 6.1.1.4'
Ni Ni 0.3393 1.1124 'International Tables Vol C Tables 4.2.6.8 and 6.1.1.4'

loop_
_geom_angle_atom_site_label_1
_geom_angle_atom_site_label_2
_geom_angle_atom_site_label_3
_geom_angle
_geom_angle_site_symmetry_1
_geom_angle_site_symmetry_3
O1 Ni1 O1 179.0(4) 2_655 .
O1 Ni1 N7 89.6(3) 2_655 2_655
O1 Ni1 N7 89.7(3) . 2_655
O1 Ni1 N7 89.7(3) 2_655 .
O1 Ni1 N7 89.6(3) . .
N7 Ni1 N7 86.3(5) 2_655 .
O1 Ni1 O3 95.1(2) 2_655 .
O1 Ni1 O3 85.6(2) . .
N7 Ni1 O3 175.2(3) 2_655 .
N7 Ni1 O3 93.2(3) . .
O1 Ni1 O3 85.6(2) 2_655 2_655
O1 Ni1 O3 95.1(2) . 2_655
N7 Ni1 O3 93.2(3) 2_655 2_655
N7 Ni1 O3 175.2(3) . 2_655
O3 Ni1 O3 87.7(3) . 2_655
N1 Ni2 O3 169.1(3) . .
N1 Ni2 N2 82.5(4) . .
O3 Ni2 N2 91.3(3) . .
N1 Ni2 N3 82.0(4) . .
O3 Ni2 N3 104.6(3) . .
N2 Ni2 N3 163.9(3) . .
N4 Ni3 O5 176.7(3) . .
N4 Ni3 O2 91.7(3) . .
O5 Ni3 O2 88.4(2) . .
N4 Ni3 N5 76.3(4) . .
O5 Ni3 N5 100.4(3) . .
O2 Ni3 N5 82.1(2) . .
N4 Ni3 O5 100.7(3) . 2_655
O5 Ni3 O5 79.0(2) . 2_655
O2 Ni3 O5 166.4(3) . 2_655
N5 Ni3 O5 95.2(3) . 2_655
N4 Ni3 N6 75.4(4) . .
O5 Ni3 N6 107.8(3) . .
O2 Ni3 N6 101.3(3) . .
N5 Ni3 N6 151.6(3) . .
O5 Ni3 N6 87.5(3) 2_655 .
N10 Ni4 O4 176.4(3) . .
N10 Ni4 O7 92.0(3) . .
O4 Ni4 O7 87.8(2) . .
N10 Ni4 N12 76.3(3) . .
O4 Ni4 N12 100.1(3) . .
O7 Ni4 N12 82.5(3) . .
N10 Ni4 O4 101.4(3) . 2_655
O4 Ni4 O4 78.5(3) . 2_655
O7 Ni4 O4 165.6(2) . 2_655
N12 Ni4 O4 95.5(3) . 2_655
N10 Ni4 N11 74.3(3) . .
O4 Ni4 N11 109.2(3) . .
O7 Ni4 N11 100.5(3) . .
N12 Ni4 N11 150.5(3) . .
O4 Ni4 N11 88.2(3) 2_655 .
N13 Ni5 O6 167.6(3) . .
N13 Ni5 N15 82.7(4) . .
O6 Ni5 N15 89.5(4) . .
N13 Ni5 N14 82.5(4) . .
O6 Ni5 N14 105.8(3) . .
N15 Ni5 N14 164.5(4) . .
O8 Ni6 O8 175.1(4) . 2_655
O8 Ni6 O6 98.0(3) . 2_655
O8 Ni6 O6 85.4(3) 2_655 2_655
O8 Ni6 O6 85.4(3) . .
O8 Ni6 O6 98.0(3) 2_655 .
O6 Ni6 O6 90.1(3) 2_655 .
O8 Ni6 O9 92.4(3) . .
O8 Ni6 O9 84.0(3) 2_655 .
O6 Ni6 O9 169.3(3) 2_655 .
O6 Ni6 O9 93.2(3) . .
O8 Ni6 O9 84.0(3) . 2_655
O8 Ni6 O9 92.4(3) 2_655 2_655
O6 Ni6 O9 93.2(3) 2_655 2_655
O6 Ni6 O9 169.3(3) . 2_655
O9 Ni6 O9 85.5(4) . 2_655
N2 O1 Ni1 118.9(5) . .
N3 O2 Ni3 111.7(5) . .
N5 O3 Ni2 114.2(5) . .
N5 O3 Ni1 123.7(4) . .
Ni2 O3 Ni1 118.1(3) . .
N6 O4 Ni4 111.5(5) . .
N6 O4 Ni4 114.7(4) . 2_655
Ni4 O4 Ni4 101.4(3) . 2_655
N11 O5 Ni3 112.0(5) . .
N11 O5 Ni3 116.2(5) . 2_655
Ni3 O5 Ni3 100.9(2) . 2_655
N12 O6 Ni5 113.0(5) . .
N12 O6 Ni6 124.2(5) . .
Ni5 O6 Ni6 119.7(3) . .
N14 O7 Ni4 113.9(5) . .
N15 O8 Ni6 117.9(6) . .
C39 O9 Ni6 121.9(6) . .
C39 O9 H9 113(10) . .
Ni6 O9 H9 114(10) . .
C5 N1 C1 125.0(8) . .
C5 N1 Ni2 118.4(7) . .
C1 N1 Ni2 116.6(7) . .
C6 N2 O1 119.5(8) . .
C6 N2 Ni2 115.5(6) . .
O1 N2 Ni2 125.0(6) . .
C8 N3 O2 115.6(8) . .
C8 N3 Ni2 114.9(7) . .
O2 N3 Ni2 129.4(5) . .
C10 N4 C14 121.4(9) . .
C10 N4 Ni3 118.2(7) . .
C14 N4 Ni3 120.3(7) . .
C15 N5 O3 117.0(8) . .
C15 N5 Ni3 116.3(6) . .
O3 N5 Ni3 124.5(6) . .
C17 N6 O4 116.9(7) . .
C17 N6 Ni3 114.3(6) . .
O4 N6 Ni3 126.3(6) . .
C19 N7 Ni1 163.6(10) . .
C20 N8 C19 120.7(14) . .
C25 N10 C21 122.2(8) . .
C25 N10 Ni4 118.2(6) . .
C21 N10 Ni4 119.6(6) . .
C26 N11 O5 116.2(7) . .
C26 N11 Ni4 116.1(6) . .
O5 N11 Ni4 125.2(5) . .
C28 N12 O6 116.4(8) . .
C28 N12 Ni4 117.9(6) . .
O6 N12 Ni4 124.1(6) . .
C34 N13 C30 122.2(10) . .
C34 N13 Ni5 119.4(8) . .
C30 N13 Ni5 118.4(8) . .
C35 N14 O7 117.0(8) . .
C35 N14 Ni5 114.3(7) . .
O7 N14 Ni5 128.6(7) . .
O8 N15 C37 118.6(8) . .
O8 N15 Ni5 125.7(7) . .
C37 N15 Ni5 115.6(8) . .
N1 C1 C2 118.3(9) . .
N1 C1 C6 111.9(8) . .
C2 C1 C6 129.9(10) . .
C3 C2 C1 118.7(10) . .
C3 C2 H2A 120.6 . .
C1 C2 H2A 120.6 . .
C4 C3 C2 121.4(9) . .
C4 C3 H3A 119.3 . .
C2 C3 H3A 119.3 . .
C3 C4 C5 119.4(10) . .
C3 C4 H4A 120.3 . .
C5 C4 H4A 120.3 . .
N1 C5 C4 117.3(10) . .
N1 C5 C8 111.3(8) . .
C4 C5 C8 131.4(10) . .
N2 C6 C1 113.5(8) . .
N2 C6 C7 121.9(8) . .
C1 C6 C7 124.6(8) . .
C6 C7 H7A 109.5 . .
C6 C7 H7B 109.5 . .
H7A C7 H7B 109.5 . .
C6 C7 H7C 109.5 . .
H7A C7 H7C 109.5 . .
H7B C7 H7C 109.5 . .
N3 C8 C5 113.3(9) . .
N3 C8 C9 124.4(8) . .
C5 C8 C9 122.1(8) . .
C8 C9 H9A 109.5 . .
C8 C9 H9B 109.5 . .
H9A C9 H9B 109.5 . .
C8 C9 H9C 109.5 . .
H9A C9 H9C 109.5 . .
H9B C9 H9C 109.5 . .
N4 C10 C11 120.2(10) . .
N4 C10 C15 115.1(9) . .
C11 C10 C15 124.7(11) . .
C12 C11 C10 120.0(11) . .
C12 C11 H11A 120.0 . .
C10 C11 H11A 120.0 . .
C11 C12 C13 118.7(10) . .
C11 C12 H12A 120.6 . .
C13 C12 H12A 120.6 . .
C14 C13 C12 118.9(10) . .
C14 C13 H13A 120.6 . .
C12 C13 H13A 120.6 . .
N4 C14 C13 120.7(10) . .
N4 C14 C17 113.7(9) . .
C13 C14 C17 125.6(10) . .
N5 C15 C10 113.2(9) . .
N5 C15 C16 126.1(9) . .
C10 C15 C16 120.6(10) . .
C15 C16 H16A 109.5 . .
C15 C16 H16B 109.5 . .
H16A C16 H16B 109.5 . .
C15 C16 H16C 109.5 . .
H16A C16 H16C 109.5 . .
H16B C16 H16C 109.5 . .
N6 C17 C14 115.7(9) . .
N6 C17 C18 124.0(9) . .
C14 C17 C18 120.1(9) . .
C17 C18 H18A 109.5 . .
C17 C18 H18B 109.5 . .
H18A C18 H18B 109.5 . .
C17 C18 H18C 109.5 . .
H18A C18 H18C 109.5 . .
H18B C18 H18C 109.5 . .
N7 C19 N8 170.4(14) . .
N8 C20 N9 172.5(17) . .
N10 C21 C22 119.0(9) . .
N10 C21 C26 114.5(8) . .
C22 C21 C26 126.4(9) . .
C23 C22 C21 119.8(10) . .
C23 C22 H22A 120.1 . .
C21 C22 H22A 120.1 . .
C22 C23 C24 119.3(10) . .
C22 C23 H23A 120.4 . .
C24 C23 H23A 120.4 . .
C23 C24 C25 119.2(9) . .
C23 C24 H24A 120.4 . .
C25 C24 H24A 120.4 . .
N10 C25 C24 120.4(9) . .
N10 C25 C28 114.6(8) . .
C24 C25 C28 124.9(10) . .
N11 C26 C21 114.7(8) . .
N11 C26 C27 126.4(8) . .
C21 C26 C27 118.5(8) . .
C26 C27 H27A 109.5 . .
C26 C27 H27B 109.5 . .
H27A C27 H27B 109.5 . .
C26 C27 H27C 109.5 . .
H27A C27 H27C 109.5 . .
H27B C27 H27C 109.5 . .
N12 C28 C25 112.5(9) . .
N12 C28 C29 125.8(9) . .
C25 C28 C29 121.4(8) . .
C28 C29 H29A 109.5 . .
C28 C29 H29B 109.5 . .
H29A C29 H29B 109.5 . .
C28 C29 H29C 109.5 . .
H29A C29 H29C 109.5 . .
H29B C29 H29C 109.5 . .
N13 C30 C31 119.4(11) . .
N13 C30 C35 111.1(10) . .
C31 C30 C35 129.5(12) . .
C30 C31 C32 119.9(12) . .
C30 C31 H31A 120.1 . .
C32 C31 H31A 120.1 . .
C33 C32 C31 120.0(11) . .
C33 C32 H32A 120.0 . .
C31 C32 H32A 120.0 . .
C34 C33 C32 118.0(11) . .
C34 C33 H33A 121.0 . .
C32 C33 H33A 121.0 . .
N13 C34 C33 120.5(11) . .
N13 C34 C37 109.8(10) . .
C33 C34 C37 129.6(11) . .
N14 C35 C30 113.5(10) . .
N14 C35 C36 123.4(9) . .
C30 C35 C36 122.8(10) . .
C35 C36 H36A 109.5 . .
C35 C36 H36B 109.5 . .
H36A C36 H36B 109.5 . .
C35 C36 H36C 109.5 . .
H36A C36 H36C 109.5 . .
H36B C36 H36C 109.5 . .
N15 C37 C34 112.5(10) . .
N15 C37 C38 124.7(11) . .
C34 C37 C38 122.8(11) . .
C37 C38 H38A 109.5 . .
C37 C38 H38B 109.5 . .
H38A C38 H38B 109.5 . .
C37 C38 H38C 109.5 . .
H38A C38 H38C 109.5 . .
H38B C38 H38C 109.5 . .
O9 C39 H39A 109.5 . .
O9 C39 H39B 109.5 . .
H39A C39 H39B 109.5 . .
O9 C39 H39C 109.5 . .
H39A C39 H39C 109.5 . .
H39B C39 H39C 109.5 . .
O11 N16 O10 119.9(8) . 2_655
O11 N16 O10 119.9(8) . .
O10 N16 O10 120.2(17) 2_655 .

loop_
_geom_bond_atom_site_label_1
_geom_bond_atom_site_label_2
_geom_bond_distance
_geom_bond_site_symmetry_2
Ni1 O1 2.025(6) 2_655
Ni1 O1 2.025(6) .
Ni1 N7 2.042(9) 2_655
Ni1 N7 2.042(9) .
Ni1 O3 2.106(6) .
Ni1 O3 2.106(6) 2_655
Ni2 N1 1.823(7) .
Ni2 O3 1.848(5) .
Ni2 N2 1.892(8) .
Ni2 N3 1.924(8) .
Ni3 N4 1.995(8) .
Ni3 O5 2.044(6) .
Ni3 O2 2.077(6) .
Ni3 N5 2.107(8) .
Ni3 O5 2.109(6) 2_655
Ni3 N6 2.189(8) .
Ni4 N10 2.006(7) .
Ni4 O4 2.026(5) .
Ni4 O7 2.065(6) .
Ni4 N12 2.090(8) .
Ni4 O4 2.125(6) 2_655
Ni4 N11 2.176(7) .
Ni5 N13 1.789(9) .
Ni5 O6 1.842(6) .
Ni5 N15 1.874(8) .
Ni5 N14 1.935(8) .
Ni6 O8 1.999(7) .
Ni6 O8 1.999(7) 2_655
Ni6 O6 2.068(6) 2_655
Ni6 O6 2.068(6) .
Ni6 O9 2.073(7) .
Ni6 O9 2.073(7) 2_655
O1 N2 1.303(9) .
O2 N3 1.332(9) .
O3 N5 1.384(9) .
O4 N6 1.388(9) .
O4 Ni4 2.125(6) 2_655
O5 N11 1.395(9) .
O5 Ni3 2.109(6) 2_655
O6 N12 1.392(9) .
O7 N14 1.315(9) .
O8 N15 1.313(10) .
O9 C39 1.421(13) .
O9 H9 0.91(2) .
N1 C5 1.336(11) .
N1 C1 1.343(11) .
N2 C6 1.291(10) .
N3 C8 1.308(11) .
N4 C10 1.325(12) .
N4 C14 1.336(12) .
N5 C15 1.296(11) .
N6 C17 1.283(11) .
N7 C19 1.114(12) .
N8 C20 1.195(15) .
N8 C19 1.272(13) .
N9 C20 1.299(19) .
N10 C25 1.330(11) .
N10 C21 1.345(11) .
N11 C26 1.274(10) .
N12 C28 1.289(11) .
N13 C34 1.344(13) .
N13 C30 1.354(13) .
N14 C35 1.300(12) .
N15 C37 1.325(12) .
C1 C2 1.389(12) .
C1 C6 1.433(12) .
C2 C3 1.369(13) .
C2 H2A 0.9500 .
C3 C4 1.371(13) .
C3 H3A 0.9500 .
C4 C5 1.399(13) .
C4 H4A 0.9500 .
C5 C8 1.456(13) .
C6 C7 1.479(12) .
C7 H7A 0.9800 .
C7 H7B 0.9800 .
C7 H7C 0.9800 .
C8 C9 1.480(13) .
C9 H9A 0.9800 .
C9 H9B 0.9800 .
C9 H9C 0.9800 .
C10 C11 1.369(14) .
C10 C15 1.457(13) .
C11 C12 1.366(14) .
C11 H11A 0.9500 .
C12 C13 1.396(14) .
C12 H12A 0.9500 .
C13 C14 1.359(13) .
C13 H13A 0.9500 .
C14 C17 1.464(13) .
C15 C16 1.500(13) .
C16 H16A 0.9800 .
C16 H16B 0.9800 .
C16 H16C 0.9800 .
C17 C18 1.473(12) .
C18 H18A 0.9800 .
C18 H18B 0.9800 .
C18 H18C 0.9800 .
C21 C22 1.403(12) .
C21 C26 1.432(12) .
C22 C23 1.377(13) .
C22 H22A 0.9500 .
C23 C24 1.384(13) .
C23 H23A 0.9500 .
C24 C25 1.392(12) .
C24 H24A 0.9500 .
C25 C28 1.480(13) .
C26 C27 1.504(12) .
C27 H27A 0.9800 .
C27 H27B 0.9800 .
C27 H27C 0.9800 .
C28 C29 1.485(12) .
C29 H29A 0.9800 .
C29 H29B 0.9800 .
C29 H29C 0.9800 .
C30 C31 1.358(14) .
C30 C35 1.452(14) .
C31 C32 1.396(15) .
C31 H31A 0.9500 .
C32 C33 1.390(15) .
C32 H32A 0.9500 .
C33 C34 1.382(15) .
C33 H33A 0.9500 .
C34 C37 1.459(14) .
C35 C36 1.503(13) .
C36 H36A 0.9800 .
C36 H36B 0.9800 .
C36 H36C 0.9800 .
C37 C38 1.506(13) .
C38 H38A 0.9800 .
C38 H38B 0.9800 .
C38 H38C 0.9800 .
C39 H39A 0.9800 .
C39 H39B 0.9800 .
C39 H39C 0.9800 .
N16 O11 1.21(2) .
N16 O10 1.300(11) 2_655
N16 O10 1.300(11) .
O1S C1S 1.74(2) .
O2S C2S 1.42(3) .

loop_
_platon_squeeze_void_nr
_platon_squeeze_void_average_x
_platon_squeeze_void_average_y
_platon_squeeze_void_average_z
_platon_squeeze_void_volume
_platon_squeeze_void_count_electrons
1 0.000 0.243 0.750 103.4 20.0
2 0.000 0.500 0.500 267.6 70.8
3 0.000 0.500 1.000 267.6 74.2
4 0.000 0.757 0.250 103.4 19.4
5 0.500 0.000 0.500 267.6 70.8
6 0.500 1.000 0.000 267.5 74.2
7 0.500 0.257 0.250 103.4 19.4
8 0.500 0.743 0.750 103.4 20.0
